data_4348217
loop_
_publ_author_name
'Perivolaris, Alexandros'
'Stoumpos, Constantinos C.'
'Karpinska, Jolanta'
'Ryder, Alan G.'
'Frost, Jamie M.'
'Mason, Kevin'
'Prescimone, Alessandro'
'Slawin, Alexandra M. Z.'
'Kessler, Vadim G.'
'Mathieson, Jennifer S.'
'Cronin, Leroy'
'Brechin, Euan K.'
'Papaefstathiou, Giannis S.'

_publ_section_title
;
 A family of [Ni8] cages templated by \m6-peroxide from dioxygen
 activation
;
_journal_issue 6
_journal_name_full 'Inorg. Chem. Front.'
_journal_page_first 487
_journal_paper_doi 10.1039/C4QI00048J
_journal_volume 1
_journal_year 2014
_chemical_formula_moiety 'Ni8,(C14 H10 N O2)6,(C7 H4 Cl O)2,O2(C H3 O)6 ,C H4 O)2,H2 0)2'
_chemical_formula_sum 'C106 H98 Cl2 N6 Ni8 O28'
_chemical_formula_weight 2444.48
_space_group_IT_number 2
_space_group_name_Hall '-P 1'
_space_group_name_H-M_alt 'P -1'
_symmetry_cell_setting triclinic
_symmetry_space_group_name_H-M 'P -1'
_atom_sites_solution_hydrogens geom
_atom_sites_solution_primary direct
_atom_sites_solution_secondary difmap
_audit_creation_method SHELXL-97
_cell_angle_alpha 94.446(6)
_cell_angle_beta 108.768(13)
_cell_angle_gamma 104.964(10)
_cell_formula_units_Z 1
_cell_length_a 13.372(10)
_cell_length_b 14.701(11)
_cell_length_c 15.110(11)
_cell_measurement_reflns_used 8405
_cell_measurement_temperature 93(2)
_cell_measurement_theta_max 28.1
_cell_measurement_theta_min 2.6
_cell_volume 2675(3)
_computing_cell_refinement 'CrystalClear (Rigaku Corp., 2004)'
_computing_data_collection 'CrystalClear (Rigaku Corp., 2004)'
_computing_data_reduction 'CrystalClear (Rigaku Corp., 2004)'
_computing_molecular_graphics 'Bruker SHELXTL'
_computing_publication_material 'Bruker SHELXTL'
_computing_structure_refinement 'SHELXL-97 (Sheldrick, 1997)'
_computing_structure_solution 'SHELXS-97 (Sheldrick, 1990)'
_diffrn_ambient_temperature 93(2)
_diffrn_measured_fraction_theta_full 0.992
_diffrn_measured_fraction_theta_max 0.987
_diffrn_measurement_device_type CCD
_diffrn_measurement_method '\w scans'
_diffrn_radiation_monochromator confocal
_diffrn_radiation_source 'rotating anode'
_diffrn_radiation_type MoK\a
_diffrn_radiation_wavelength 0.71073
_diffrn_reflns_av_R_equivalents 0.0381
_diffrn_reflns_av_sigmaI/netI 0.0371
_diffrn_reflns_limit_h_max 15
_diffrn_reflns_limit_h_min -16
_diffrn_reflns_limit_k_max 17
_diffrn_reflns_limit_k_min -17
_diffrn_reflns_limit_l_max 17
_diffrn_reflns_limit_l_min -18
_diffrn_reflns_number 26876
_diffrn_reflns_theta_full 25.00
_diffrn_reflns_theta_max 25.37
_diffrn_reflns_theta_min 2.54
_exptl_absorpt_coefficient_mu 1.504
_exptl_absorpt_correction_T_max 1.000
_exptl_absorpt_correction_T_min 0.845
_exptl_absorpt_correction_type multi-scan
_exptl_absorpt_process_details 'Jacobson, R. (1998) Private communication'
_exptl_crystal_colour brown
_exptl_crystal_density_diffrn 1.518
_exptl_crystal_density_method 'not measured'
_exptl_crystal_description Prism
_exptl_crystal_F_000 1258
_exptl_crystal_size_max 0.20
_exptl_crystal_size_mid 0.20
_exptl_crystal_size_min 0.15
_refine_diff_density_max 1.459
_refine_diff_density_min -0.854
_refine_diff_density_rms 0.108
_refine_ls_extinction_method none
_refine_ls_goodness_of_fit_ref 1.075
_refine_ls_hydrogen_treatment constr
_refine_ls_matrix_type full
_refine_ls_number_parameters 676
_refine_ls_number_reflns 9695
_refine_ls_number_restraints 6
_refine_ls_restrained_S_all 1.076
_refine_ls_R_factor_all 0.0623
_refine_ls_R_factor_gt 0.0601
_refine_ls_shift/su_max 0.063
_refine_ls_shift/su_mean 0.002
_refine_ls_structure_factor_coef Fsqd
_refine_ls_weighting_details 'calc w=1/[\s^2^(Fo^2^)+(0.0933P)^2^+4.8133P] where P=(Fo^2^+2Fc^2^)/3'
_refine_ls_weighting_scheme calc
_refine_ls_wR_factor_gt 0.1644
_refine_ls_wR_factor_ref 0.1669
_reflns_number_gt 9124
_reflns_number_total 9695
_reflns_threshold_expression >2sigma(I)
_cod_data_source_file c4qi00048j2.cif
_cod_data_source_block brech27
_cod_depositor_comments
;
The following automatic conversions were performed:

data item '_symmetry_cell_setting' value 'Triclinic' was changed to
'triclinic' in accordance with the
/home/saulius/struct/COD-crude-data/automatic-downloads/DataCite-retrospective/RSC/depositions/lib/dictionaries/cif_core.dic
dictionary named 'cif_core.dic' version 2.4.2 last updated on
2011-04-26.

Automatic conversion script
Id: cif_fix_values 6909 2019-04-08 15:41:33Z antanas 
;
_cod_original_sg_symbol_H-M P-1
_cod_database_code 4348217

loop_
_symmetry_equiv_pos_as_xyz
'x, y, z'
'-x, -y, -z'

loop_
_atom_site_label
_atom_site_type_symbol
_atom_site_fract_x
_atom_site_fract_y
_atom_site_fract_z
_atom_site_U_iso_or_equiv
_atom_site_adp_type
_atom_site_occupancy
_atom_site_symmetry_multiplicity
_atom_site_calc_flag
_atom_site_refinement_flags
Ni1 Ni 0.03235(4) 0.59954(3) 0.64695(3) 0.03127(15) Uani 1 1 d .
Ni2 Ni -0.12026(4) 0.36841(3) 0.53408(3) 0.03190(15) Uani 1 1 d .
Ni3 Ni 0.15726(4) 0.46351(3) 0.60225(3) 0.03102(14) Uani 1 1 d .
Ni4 Ni 0.27920(4) 0.67707(3) 0.67793(3) 0.03396(15) Uani 1 1 d .
O1 O -0.1643(2) 0.6286(2) 0.4999(2) 0.0394(6) Uani 1 1 d .
N1 N -0.1022(3) 0.6446(2) 0.5890(2) 0.0360(7) Uani 1 1 d .
C1 C -0.1204(3) 0.7040(3) 0.6474(3) 0.0406(9) Uani 1 1 d .
C2 C -0.2073(4) 0.7527(4) 0.6137(3) 0.0521(11) Uani 1 1 d .
C3 C -0.3168(5) 0.7004(5) 0.5665(5) 0.0754(17) Uani 1 1 d .
H3A H -0.3376 0.6325 0.5572 0.091 Uiso 1 1 calc R
O4 O -0.0157(2) 0.29836(19) 0.61067(19) 0.0380(6) Uani 1 1 d .
N4 N 0.0888(3) 0.3459(2) 0.6477(2) 0.0348(7) Uani 1 1 d .
C4 C -0.3962(6) 0.7457(8) 0.5328(6) 0.101(3) Uani 1 1 d .
H4A H -0.4709 0.7092 0.4983 0.121 Uiso 1 1 calc R
C5 C -0.3667(8) 0.8435(8) 0.5493(6) 0.128(4) Uani 1 1 d .
H5A H -0.4218 0.8749 0.5289 0.153 Uiso 1 1 calc R
C6 C -0.2610(10) 0.8949(9) 0.5939(8) 0.134(3) Uani 1 1 d U
H6A H -0.2417 0.9627 0.6054 0.161 Uiso 1 1 calc R
C7 C -0.1772(7) 0.8498(5) 0.6244(7) 0.125(4) Uani 1 1 d .
H7A H -0.1015 0.8866 0.6517 0.150 Uiso 1 1 calc R
O8 O 0.0442(2) 0.69744(19) 0.7601(2) 0.0371(6) Uani 1 1 d .
C8 C -0.0404(3) 0.7226(3) 0.7446(3) 0.0390(9) Uani 1 1 d .
C9 C -0.0586(4) 0.7706(3) 0.8249(3) 0.0447(10) Uani 1 1 d .
C10 C -0.1630(4) 0.7574(4) 0.8296(4) 0.0646(14) Uani 1 1 d .
H10A H -0.2263 0.7183 0.7786 0.077 Uiso 1 1 calc R
C11 C -0.1754(5) 0.8010(5) 0.9087(4) 0.0745(17) Uani 1 1 d .
H11A H -0.2472 0.7907 0.9121 0.089 Uiso 1 1 calc R
C12 C -0.0849(5) 0.8587(5) 0.9817(4) 0.0761(18) Uani 1 1 d .
H12A H -0.0940 0.8898 1.0349 0.091 Uiso 1 1 calc R
C13 C 0.0197(5) 0.8719(5) 0.9784(4) 0.0770(18) Uani 1 1 d .
H13A H 0.0826 0.9113 1.0297 0.092 Uiso 1 1 calc R
C14 C 0.0331(4) 0.8278(4) 0.9003(3) 0.0558(12) Uani 1 1 d .
H14A H 0.1053 0.8368 0.8983 0.067 Uiso 1 1 calc R
O19 O 0.3790(2) 0.7842(2) 0.6354(2) 0.0426(7) Uani 1 1 d .
O21 O -0.0515(2) 0.50601(19) 0.7107(2) 0.0390(6) Uani 1 1 d .
N21 N -0.1221(3) 0.4257(2) 0.6597(2) 0.0346(7) Uani 1 1 d .
C21 C -0.1844(3) 0.3710(3) 0.6992(3) 0.0387(9) Uani 1 1 d .
C22 C -0.1746(4) 0.3981(3) 0.7982(3) 0.0507(11) Uani 1 1 d .
C23 C -0.1807(5) 0.4884(4) 0.8286(4) 0.0686(16) Uani 1 1 d .
H23A H -0.1975 0.5293 0.7840 0.082 Uiso 1 1 calc R
C24 C -0.1625(7) 0.5183(5) 0.9225(5) 0.101(3) Uani 1 1 d .
H24A H -0.1667 0.5796 0.9423 0.121 Uiso 1 1 calc R
C25 C -0.1386(7) 0.4608(6) 0.9866(5) 0.113(3) Uani 1 1 d .
H25A H -0.1256 0.4824 1.0514 0.135 Uiso 1 1 calc R
C26 C -0.1327(6) 0.3710(6) 0.9596(4) 0.099(3) Uani 1 1 d .
H26A H -0.1171 0.3310 1.0055 0.119 Uiso 1 1 calc R
C27 C -0.1496(5) 0.3386(4) 0.8643(4) 0.0680(16) Uani 1 1 d .
H27A H -0.1442 0.2775 0.8454 0.082 Uiso 1 1 calc R
O28 O -0.2443(2) 0.26193(19) 0.5559(2) 0.0386(6) Uani 1 1 d .
C28 C -0.2561(3) 0.2824(3) 0.6339(3) 0.0381(9) Uani 1 1 d .
C29 C -0.3462(3) 0.2155(3) 0.6542(3) 0.0376(8) Uani 1 1 d .
C30 C -0.4046(4) 0.2475(3) 0.7060(3) 0.0448(10) Uani 1 1 d .
H30A H -0.3858 0.3136 0.7304 0.054 Uiso 1 1 calc R
C31 C -0.4895(4) 0.1823(3) 0.7212(4) 0.0536(11) Uani 1 1 d .
H31A H -0.5298 0.2040 0.7554 0.064 Uiso 1 1 calc R
C32 C -0.5164(4) 0.0866(4) 0.6874(4) 0.0565(12) Uani 1 1 d .
H32A H -0.5744 0.0423 0.6991 0.068 Uiso 1 1 calc R
C33 C -0.4590(4) 0.0541(3) 0.6361(4) 0.0522(11) Uani 1 1 d .
H33A H -0.4777 -0.0123 0.6129 0.063 Uiso 1 1 calc R
C34 C -0.3747(3) 0.1185(3) 0.6190(3) 0.0424(9) Uani 1 1 d .
H34A H -0.3361 0.0965 0.5831 0.051 Uiso 1 1 calc R
C41 C 0.1588(4) 0.3057(3) 0.7011(3) 0.0454(10) Uani 1 1 d .
C42 C 0.1304(5) 0.2061(3) 0.7183(4) 0.0667(16) Uani 1 1 d .
C43 C 0.0456(6) 0.1704(5) 0.7459(4) 0.086(2) Uani 1 1 d .
H43A H -0.0005 0.2078 0.7535 0.103 Uiso 1 1 calc R
C44 C 0.0242(7) 0.0697(5) 0.7649(5) 0.091(2) Uani 1 1 d .
H44A H -0.0360 0.0401 0.7837 0.109 Uiso 1 1 calc R
C45 C 0.0942(6) 0.0250(5) 0.7539(5) 0.087(2) Uani 1 1 d .
H45A H 0.0847 -0.0365 0.7713 0.104 Uiso 1 1 calc R
C46 C 0.1793(6) 0.0560(5) 0.7206(6) 0.094(2) Uani 1 1 d .
H46A H 0.2221 0.0168 0.7096 0.113 Uiso 1 1 calc R
C47 C 0.1968(5) 0.1478(4) 0.7048(5) 0.081(2) Uani 1 1 d .
H47A H 0.2560 0.1744 0.6838 0.097 Uiso 1 1 calc R
O48 O 0.2985(2) 0.4356(2) 0.6934(2) 0.0403(6) Uani 1 1 d .
C48 C 0.2722(4) 0.3687(3) 0.7356(3) 0.0423(9) Uani 1 1 d .
C49 C 0.3576(4) 0.3579(3) 0.8229(3) 0.0508(11) Uani 1 1 d .
C50 C 0.3302(5) 0.3229(4) 0.8963(4) 0.0720(17) Uani 1 1 d .
H50A H 0.2546 0.3011 0.8904 0.086 Uiso 1 1 calc R
C51 C 0.4125(7) 0.3192(5) 0.9797(4) 0.091(2) Uani 1 1 d .
H51A H 0.3930 0.2962 1.0308 0.109 Uiso 1 1 calc R
C52 C 0.5218(6) 0.3487(5) 0.9876(5) 0.085(2) Uani 1 1 d .
H52A H 0.5774 0.3436 1.0432 0.102 Uiso 1 1 calc R
C53 C 0.5513(6) 0.3857(5) 0.9155(5) 0.084(2) Uani 1 1 d .
H53A H 0.6272 0.4075 0.9223 0.101 Uiso 1 1 calc R
C54 C 0.4692(4) 0.3911(4) 0.8317(4) 0.0652(14) Uani 1 1 d .
H54A H 0.4890 0.4170 0.7819 0.078 Uiso 1 1 calc R
O61 O 0.3120(2) 0.7644(2) 0.8005(2) 0.0416(7) Uani 1 1 d .
C61 C 0.3397(3) 0.8544(3) 0.8166(3) 0.0405(9) Uani 1 1 d .
O62 O 0.3655(4) 0.9069(2) 0.7610(3) 0.0661(10) Uani 1 1 d .
C62 C 0.3416(3) 0.9015(3) 0.9089(3) 0.0392(9) Uani 1 1 d .
C63 C 0.3231(4) 0.8490(3) 0.9767(3) 0.0435(9) Uani 1 1 d .
H63A H 0.3102 0.7817 0.9652 0.052 Uiso 1 1 calc R
C64 C 0.3228(4) 0.8922(3) 1.0610(3) 0.0515(11) Uani 1 1 d .
H64A H 0.3113 0.8554 1.1078 0.062 Uiso 1 1 calc R
Cl65 Cl 0.33184(15) 1.04439(11) 1.17968(10) 0.0722(4) Uani 1 1 d .
C65 C 0.3396(4) 0.9890(3) 1.0763(3) 0.0501(11) Uani 1 1 d .
C66 C 0.3622(4) 1.0444(3) 1.0112(4) 0.0549(12) Uani 1 1 d .
H66A H 0.3764 1.1117 1.0237 0.066 Uiso 1 1 calc R
C67 C 0.3641(4) 1.0010(3) 0.9284(3) 0.0486(10) Uani 1 1 d .
H67A H 0.3807 1.0387 0.8837 0.058 Uiso 1 1 calc R
O71 O 0.1760(2) 0.56783(19) 0.70978(18) 0.0326(6) Uani 1 1 d .
C71 C 0.1974(4) 0.5528(3) 0.8057(3) 0.0391(9) Uani 1 1 d .
H71A H 0.2034 0.6112 0.8455 0.059 Uiso 1 1 calc R
H71B H 0.2669 0.5366 0.8290 0.059 Uiso 1 1 calc R
H71C H 0.1366 0.5001 0.8082 0.059 Uiso 1 1 calc R
O72 O 0.1307(2) 0.69535(18) 0.59465(19) 0.0336(6) Uani 1 1 d .
C72 C 0.1189(4) 0.7922(3) 0.5990(4) 0.0555(12) Uani 1 1 d .
H72A H 0.0450 0.7896 0.5562 0.083 Uiso 1 1 calc R
H72B H 0.1752 0.8339 0.5796 0.083 Uiso 1 1 calc R
H72C H 0.1285 0.8176 0.6641 0.083 Uiso 1 1 calc R
O73 O 0.2361(2) 0.57791(19) 0.55653(19) 0.0337(6) Uani 1 1 d .
C73 C 0.3218(4) 0.5638(4) 0.5240(4) 0.0535(11) Uani 1 1 d .
H73A H 0.2888 0.5152 0.4663 0.080 Uiso 1 1 calc R
H73B H 0.3743 0.5424 0.5734 0.080 Uiso 1 1 calc R
H73C H 0.3608 0.6241 0.5103 0.080 Uiso 1 1 calc R
O74 O 0.4143(2) 0.6271(2) 0.7503(2) 0.0448(7) Uani 1 1 d .
C74 C 0.5247(4) 0.6651(4) 0.7537(4) 0.0644(14) Uani 1 1 d .
H74A H 0.5712 0.6300 0.7914 0.097 Uiso 1 1 calc R
H74B H 0.5530 0.7328 0.7830 0.097 Uiso 1 1 calc R
H74C H 0.5261 0.6586 0.6891 0.097 Uiso 1 1 calc R
O81 O 0.0077(2) 0.48494(19) 0.54712(18) 0.0324(6) Uani 1 1 d .

loop_
_atom_site_aniso_label
_atom_site_aniso_U_11
_atom_site_aniso_U_22
_atom_site_aniso_U_33
_atom_site_aniso_U_23
_atom_site_aniso_U_13
_atom_site_aniso_U_12
Ni1 0.0317(3) 0.0267(3) 0.0340(3) 0.00453(19) 0.0141(2) 0.00356(19)
Ni2 0.0328(3) 0.0277(3) 0.0331(3) 0.00692(19) 0.0145(2) 0.0016(2)
Ni3 0.0309(3) 0.0287(3) 0.0322(3) 0.00625(19) 0.0117(2) 0.0058(2)
Ni4 0.0313(3) 0.0303(3) 0.0351(3) 0.0042(2) 0.0116(2) 0.0012(2)
O1 0.0405(15) 0.0380(15) 0.0353(15) 0.0034(12) 0.0115(12) 0.0078(12)
N1 0.0348(17) 0.0334(17) 0.0347(17) 0.0041(13) 0.0114(14) 0.0034(14)
C1 0.039(2) 0.036(2) 0.046(2) 0.0027(17) 0.0162(18) 0.0098(17)
C2 0.048(3) 0.060(3) 0.044(2) -0.004(2) 0.009(2) 0.023(2)
C3 0.050(3) 0.100(5) 0.080(4) 0.027(4) 0.022(3) 0.027(3)
O4 0.0381(15) 0.0323(14) 0.0364(14) 0.0078(11) 0.0109(12) 0.0007(11)
N4 0.0371(17) 0.0309(16) 0.0311(16) 0.0041(13) 0.0103(14) 0.0041(14)
C4 0.064(4) 0.164(9) 0.091(5) 0.031(5) 0.027(4) 0.059(5)
C5 0.112(6) 0.172(9) 0.091(5) -0.031(6) -0.018(5) 0.113(7)
C6 0.134(4) 0.133(4) 0.135(4) 0.0229(12) 0.0453(15) 0.0429(14)
C7 0.100(5) 0.067(4) 0.151(8) -0.023(4) -0.042(5) 0.052(4)
O8 0.0363(14) 0.0329(14) 0.0397(15) 0.0030(11) 0.0139(12) 0.0068(12)
C8 0.040(2) 0.0314(19) 0.042(2) 0.0029(16) 0.0143(18) 0.0064(17)
C9 0.045(2) 0.047(2) 0.039(2) 0.0008(18) 0.0115(18) 0.0155(19)
C10 0.050(3) 0.082(4) 0.053(3) -0.012(3) 0.015(2) 0.016(3)
C11 0.060(3) 0.103(5) 0.059(3) -0.011(3) 0.020(3) 0.030(3)
C12 0.066(4) 0.100(5) 0.059(3) -0.018(3) 0.020(3) 0.030(3)
C13 0.065(4) 0.091(4) 0.057(3) -0.021(3) 0.010(3) 0.018(3)
C14 0.053(3) 0.061(3) 0.048(3) -0.004(2) 0.012(2) 0.018(2)
O19 0.0380(15) 0.0370(15) 0.0456(16) 0.0043(12) 0.0174(13) -0.0032(12)
O21 0.0399(15) 0.0329(14) 0.0384(15) 0.0040(11) 0.0152(12) 0.0003(12)
N21 0.0351(17) 0.0288(16) 0.0357(17) 0.0040(13) 0.0136(14) 0.0017(13)
C21 0.041(2) 0.034(2) 0.039(2) 0.0089(16) 0.0187(17) 0.0019(17)
C22 0.052(3) 0.048(3) 0.043(2) 0.005(2) 0.024(2) -0.007(2)
C23 0.087(4) 0.052(3) 0.063(3) -0.005(2) 0.048(3) -0.006(3)
C24 0.138(7) 0.073(4) 0.083(5) -0.015(4) 0.077(5) -0.020(4)
C25 0.131(7) 0.108(6) 0.057(4) -0.019(4) 0.049(4) -0.045(5)
C26 0.095(5) 0.121(6) 0.045(3) 0.025(4) 0.022(3) -0.030(4)
C27 0.068(3) 0.074(4) 0.043(3) 0.018(2) 0.018(2) -0.011(3)
O28 0.0417(15) 0.0321(14) 0.0374(15) 0.0066(11) 0.0164(12) 0.0007(12)
C28 0.038(2) 0.036(2) 0.041(2) 0.0117(17) 0.0154(17) 0.0078(17)
C29 0.038(2) 0.036(2) 0.039(2) 0.0138(16) 0.0157(17) 0.0062(17)
C30 0.048(2) 0.036(2) 0.052(3) 0.0109(19) 0.024(2) 0.0080(18)
C31 0.052(3) 0.049(3) 0.068(3) 0.016(2) 0.035(2) 0.011(2)
C32 0.053(3) 0.046(3) 0.076(3) 0.021(2) 0.036(3) 0.005(2)
C33 0.056(3) 0.035(2) 0.066(3) 0.015(2) 0.028(2) 0.007(2)
C34 0.039(2) 0.038(2) 0.049(2) 0.0127(18) 0.0181(18) 0.0050(17)
C41 0.054(3) 0.030(2) 0.039(2) 0.0049(17) 0.0034(19) 0.0078(18)
C42 0.072(3) 0.038(2) 0.051(3) 0.016(2) -0.014(3) -0.005(2)
C43 0.105(5) 0.071(4) 0.046(3) 0.020(3) 0.006(3) -0.009(4)
C44 0.102(5) 0.067(4) 0.070(4) 0.001(3) 0.001(4) 0.011(4)
C45 0.069(4) 0.085(5) 0.091(5) 0.046(4) 0.008(3) 0.015(4)
C46 0.081(5) 0.054(3) 0.122(6) 0.016(4) 0.006(4) 0.018(3)
C47 0.072(4) 0.041(3) 0.096(5) 0.008(3) -0.012(3) 0.017(3)
O48 0.0380(15) 0.0389(15) 0.0393(15) 0.0043(12) 0.0082(12) 0.0114(12)
C48 0.047(2) 0.034(2) 0.036(2) -0.0006(17) 0.0051(18) 0.0108(18)
C49 0.055(3) 0.036(2) 0.043(2) -0.0014(18) -0.006(2) 0.014(2)
C50 0.074(4) 0.052(3) 0.054(3) 0.014(2) -0.009(3) -0.003(3)
C51 0.106(6) 0.061(4) 0.055(3) 0.014(3) -0.021(3) 0.002(3)
C52 0.090(5) 0.064(4) 0.060(4) -0.001(3) -0.022(3) 0.021(3)
C53 0.064(4) 0.079(4) 0.081(4) -0.008(3) -0.012(3) 0.030(3)
C54 0.056(3) 0.068(3) 0.062(3) -0.001(3) 0.002(2) 0.030(3)
O61 0.0447(16) 0.0322(15) 0.0400(15) 0.0013(12) 0.0133(13) 0.0018(12)
C61 0.038(2) 0.033(2) 0.045(2) 0.0039(17) 0.0135(17) 0.0044(17)
O62 0.105(3) 0.0357(17) 0.064(2) 0.0121(16) 0.050(2) 0.0040(18)
C62 0.0332(19) 0.036(2) 0.043(2) 0.0069(17) 0.0097(17) 0.0060(16)
C63 0.049(2) 0.035(2) 0.039(2) 0.0042(17) 0.0081(18) 0.0095(18)
C64 0.062(3) 0.046(2) 0.041(2) 0.0098(19) 0.013(2) 0.011(2)
Cl65 0.1054(11) 0.0634(8) 0.0492(7) 0.0003(6) 0.0256(7) 0.0329(8)
C65 0.057(3) 0.048(3) 0.040(2) 0.0009(19) 0.009(2) 0.017(2)
C66 0.065(3) 0.038(2) 0.058(3) 0.003(2) 0.015(2) 0.017(2)
C67 0.060(3) 0.036(2) 0.052(3) 0.0085(19) 0.023(2) 0.015(2)
O71 0.0357(14) 0.0304(13) 0.0300(13) 0.0062(10) 0.0133(11) 0.0048(11)
C71 0.045(2) 0.039(2) 0.0305(19) 0.0061(16) 0.0132(17) 0.0081(18)
O72 0.0342(14) 0.0266(13) 0.0374(14) 0.0072(11) 0.0135(11) 0.0033(11)
C72 0.059(3) 0.044(3) 0.063(3) 0.008(2) 0.026(2) 0.008(2)
O73 0.0301(13) 0.0331(14) 0.0348(14) 0.0048(11) 0.0126(11) 0.0030(11)
C73 0.045(3) 0.060(3) 0.056(3) 0.011(2) 0.024(2) 0.009(2)
O74 0.0334(15) 0.0479(17) 0.0448(17) 0.0029(13) 0.0073(12) 0.0085(13)
C74 0.035(2) 0.079(4) 0.065(3) 0.008(3) 0.008(2) 0.006(2)
O81 0.0343(14) 0.0325(13) 0.0287(13) 0.0105(11) 0.0123(11) 0.0042(11)

loop_
_atom_type_symbol
_atom_type_description
_atom_type_scat_dispersion_real
_atom_type_scat_dispersion_imag
_atom_type_scat_source
C C 0.0033 0.0016 'International Tables Vol C Tables 4.2.6.8 and 6.1.1.4'
H H 0.0000 0.0000 'International Tables Vol C Tables 4.2.6.8 and 6.1.1.4'
N N 0.0061 0.0033 'International Tables Vol C Tables 4.2.6.8 and 6.1.1.4'
O O 0.0106 0.0060 'International Tables Vol C Tables 4.2.6.8 and 6.1.1.4'
Cl Cl 0.1484 0.1585 'International Tables Vol C Tables 4.2.6.8 and 6.1.1.4'
Ni Ni 0.3393 1.1124 'International Tables Vol C Tables 4.2.6.8 and 6.1.1.4'

loop_
_geom_angle_atom_site_label_1
_geom_angle_atom_site_label_2
_geom_angle_atom_site_label_3
_geom_angle
_geom_angle_site_symmetry_1
_geom_angle_site_symmetry_3
N1 Ni1 O71 174.49(12) . .
N1 Ni1 O21 91.16(13) . .
O71 Ni1 O21 92.31(12) . .
N1 Ni1 O72 93.60(13) . .
O71 Ni1 O72 82.69(12) . .
O21 Ni1 O72 174.23(11) . .
N1 Ni1 O81 102.89(12) . .
O71 Ni1 O81 81.52(11) . .
O21 Ni1 O81 87.94(12) . .
O72 Ni1 O81 94.16(11) . .
N1 Ni1 O8 78.33(13) . .
O71 Ni1 O8 97.94(11) . .
O21 Ni1 O8 81.83(12) . .
O72 Ni1 O8 95.94(12) . .
O81 Ni1 O8 169.73(10) . .
N21 Ni2 O81 88.53(12) . .
N21 Ni2 O72 175.59(12) . 2_566
O81 Ni2 O72 95.55(11) . 2_566
N21 Ni2 O4 87.06(13) . .
O81 Ni2 O4 92.34(12) . .
O72 Ni2 O4 94.42(12) 2_566 .
N21 Ni2 O73 98.80(13) . 2_566
O81 Ni2 O73 92.85(11) . 2_566
O72 Ni2 O73 79.37(12) 2_566 2_566
O4 Ni2 O73 172.27(11) . 2_566
N21 Ni2 O28 77.46(12) . .
O81 Ni2 O28 165.70(11) . .
O72 Ni2 O28 98.54(11) 2_566 .
O4 Ni2 O28 84.22(12) . .
O73 Ni2 O28 92.10(12) 2_566 .
O1 Ni3 N4 85.69(14) 2_566 .
O1 Ni3 O81 105.00(12) 2_566 .
N4 Ni3 O81 90.51(13) . .
O1 Ni3 O73 91.55(12) 2_566 .
N4 Ni3 O73 175.56(12) . .
O81 Ni3 O73 93.56(11) . .
O1 Ni3 O71 170.91(11) 2_566 .
N4 Ni3 O71 100.16(13) . .
O81 Ni3 O71 82.05(11) . .
O73 Ni3 O71 82.17(12) . .
O1 Ni3 O48 86.38(12) 2_566 .
N4 Ni3 O48 78.24(13) . .
O81 Ni3 O48 163.48(11) . .
O73 Ni3 O48 98.14(12) . .
O71 Ni3 O48 88.00(12) . .
O61 Ni4 O71 92.80(12) . .
O61 Ni4 O73 174.65(11) . .
O71 Ni4 O73 81.85(12) . .
O61 Ni4 O19 90.93(13) . .
O71 Ni4 O19 175.96(11) . .
O73 Ni4 O19 94.42(12) . .
O61 Ni4 O72 100.71(12) . .
O71 Ni4 O72 82.40(12) . .
O73 Ni4 O72 78.68(11) . .
O19 Ni4 O72 95.41(12) . .
O61 Ni4 O74 88.33(13) . .
O71 Ni4 O74 89.09(13) . .
O73 Ni4 O74 91.55(12) . .
O19 Ni4 O74 92.55(13) . .
O72 Ni4 O74 167.82(11) . .
N1 O1 Ni3 124.8(2) . 2_566
O1 N1 C1 117.2(3) . .
O1 N1 Ni1 127.0(3) . .
C1 N1 Ni1 115.4(3) . .
N1 C1 C8 112.6(4) . .
N1 C1 C2 122.0(4) . .
C8 C1 C2 125.1(4) . .
C7 C2 C3 119.6(6) . .
C7 C2 C1 119.5(5) . .
C3 C2 C1 120.8(5) . .
C4 C3 C2 120.6(7) . .
C4 C3 H3A 119.7 . .
C2 C3 H3A 119.7 . .
N4 O4 Ni2 116.9(2) . .
O4 N4 C41 119.3(3) . .
O4 N4 Ni3 122.8(2) . .
C41 N4 Ni3 115.9(3) . .
C3 C4 C5 119.6(8) . .
C3 C4 H4A 120.2 . .
C5 C4 H4A 120.2 . .
C6 C5 C4 120.3(8) . .
C6 C5 H5A 119.9 . .
C4 C5 H5A 119.9 . .
C5 C6 C7 120.9(10) . .
C5 C6 H6A 119.5 . .
C7 C6 H6A 119.5 . .
C2 C7 C6 118.7(8) . .
C2 C7 H7A 120.6 . .
C6 C7 H7A 120.7 . .
C8 O8 Ni1 112.1(3) . .
O8 C8 C1 119.7(4) . .
O8 C8 C9 119.0(4) . .
C1 C8 C9 121.4(4) . .
C10 C9 C14 119.0(4) . .
C10 C9 C8 122.5(4) . .
C14 C9 C8 118.4(4) . .
C9 C10 C11 120.3(5) . .
C9 C10 H10A 119.8 . .
C11 C10 H10A 119.9 . .
C12 C11 C10 120.2(5) . .
C12 C11 H11A 119.9 . .
C10 C11 H11A 119.9 . .
C11 C12 C13 120.1(5) . .
C11 C12 H12A 119.9 . .
C13 C12 H12A 119.9 . .
C12 C13 C14 120.1(5) . .
C12 C13 H13A 120.0 . .
C14 C13 H13A 120.0 . .
C13 C14 C9 120.2(5) . .
C13 C14 H14A 119.9 . .
C9 C14 H14A 119.9 . .
N21 O21 Ni1 118.8(2) . .
O21 N21 C21 118.0(3) . .
O21 N21 Ni2 123.2(2) . .
C21 N21 Ni2 117.7(3) . .
N21 C21 C28 111.2(4) . .
N21 C21 C22 121.8(4) . .
C28 C21 C22 126.9(4) . .
C27 C22 C23 119.2(5) . .
C27 C22 C21 120.8(5) . .
C23 C22 C21 119.7(4) . .
C24 C23 C22 120.6(7) . .
C24 C23 H23A 119.7 . .
C22 C23 H23A 119.7 . .
C25 C24 C23 120.3(7) . .
C25 C24 H24A 119.9 . .
C23 C24 H24A 119.9 . .
C24 C25 C26 121.0(6) . .
C24 C25 H25A 119.5 . .
C26 C25 H25A 119.5 . .
C25 C26 C27 120.2(7) . .
C25 C26 H26A 119.9 . .
C27 C26 H26A 119.9 . .
C22 C27 C26 118.7(7) . .
C22 C27 H27A 120.7 . .
C26 C27 H27A 120.7 . .
C28 O28 Ni2 112.8(2) . .
O28 C28 C21 120.1(4) . .
O28 C28 C29 117.6(4) . .
C21 C28 C29 122.2(4) . .
C34 C29 C30 119.6(4) . .
C34 C29 C28 118.5(4) . .
C30 C29 C28 121.9(4) . .
C31 C30 C29 119.5(4) . .
C31 C30 H30A 120.2 . .
C29 C30 H30A 120.2 . .
C32 C31 C30 120.7(5) . .
C32 C31 H31A 119.6 . .
C30 C31 H31A 119.6 . .
C31 C32 C33 120.2(4) . .
C31 C32 H32A 119.9 . .
C33 C32 H32A 119.9 . .
C34 C33 C32 119.9(4) . .
C34 C33 H33A 120.0 . .
C32 C33 H33A 120.0 . .
C33 C34 C29 120.0(4) . .
C33 C34 H34A 120.0 . .
C29 C34 H34A 120.0 . .
N4 C41 C48 111.8(4) . .
N4 C41 C42 125.6(4) . .
C48 C41 C42 122.4(4) . .
C43 C42 C47 119.9(6) . .
C43 C42 C41 121.6(6) . .
C47 C42 C41 118.5(6) . .
C42 C43 C44 118.5(8) . .
C42 C43 H43A 120.8 . .
C44 C43 H43A 120.8 . .
C45 C44 C43 115.8(8) . .
C45 C44 H44A 122.1 . .
C43 C44 H44A 122.1 . .
C44 C45 C46 128.4(7) . .
C44 C45 H45A 115.8 . .
C46 C45 H45A 115.8 . .
C47 C46 C45 114.0(8) . .
C47 C46 H46A 123.0 . .
C45 C46 H46A 123.0 . .
C46 C47 C42 123.3(8) . .
C46 C47 H47A 118.4 . .
C42 C47 H47A 118.4 . .
C48 O48 Ni3 111.2(3) . .
O48 C48 C41 119.7(4) . .
O48 C48 C49 118.7(4) . .
C41 C48 C49 121.6(4) . .
C50 C49 C54 119.9(5) . .
C50 C49 C48 121.8(5) . .
C54 C49 C48 118.2(5) . .
C49 C50 C51 120.6(7) . .
C49 C50 H50A 119.7 . .
C51 C50 H50A 119.7 . .
C52 C51 C50 119.8(7) . .
C52 C51 H51A 120.1 . .
C50 C51 H51A 120.1 . .
C53 C52 C51 120.6(6) . .
C53 C52 H52A 119.7 . .
C51 C52 H52A 119.7 . .
C52 C53 C54 120.1(7) . .
C52 C53 H53A 120.0 . .
C54 C53 H53A 120.0 . .
C49 C54 C53 119.1(6) . .
C49 C54 H54A 120.5 . .
C53 C54 H54A 120.5 . .
C61 O61 Ni4 128.1(3) . .
O62 C61 O61 124.6(4) . .
O62 C61 C62 118.0(4) . .
O61 C61 C62 117.3(4) . .
C63 C62 C67 118.6(4) . .
C63 C62 C61 121.2(4) . .
C67 C62 C61 120.2(4) . .
C62 C63 C64 121.1(4) . .
C62 C63 H63A 119.4 . .
C64 C63 H63A 119.4 . .
C65 C64 C63 119.0(4) . .
C65 C64 H64A 120.5 . .
C63 C64 H64A 120.5 . .
C64 C65 C66 121.2(4) . .
C64 C65 Cl65 119.9(4) . .
C66 C65 Cl65 118.9(4) . .
C67 C66 C65 119.2(4) . .
C67 C66 H66A 120.4 . .
C65 C66 H66A 120.4 . .
C66 C67 C62 120.6(4) . .
C66 C67 H67A 119.7 . .
C62 C67 H67A 119.7 . .
C71 O71 Ni4 120.8(2) . .
C71 O71 Ni1 115.6(2) . .
Ni4 O71 Ni1 97.70(12) . .
C71 O71 Ni3 122.5(2) . .
Ni4 O71 Ni3 97.56(12) . .
Ni1 O71 Ni3 97.65(12) . .
O71 C71 H71A 109.5 . .
O71 C71 H71B 109.5 . .
H71A C71 H71B 109.5 . .
O71 C71 H71C 109.5 . .
H71A C71 H71C 109.5 . .
H71B C71 H71C 109.5 . .
C72 O72 Ni2 115.8(3) . 2_566
C72 O72 Ni1 116.1(3) . .
Ni2 O72 Ni1 108.72(13) 2_566 .
C72 O72 Ni4 118.8(3) . .
Ni2 O72 Ni4 98.86(12) 2_566 .
Ni1 O72 Ni4 95.73(12) . .
O72 C72 H72A 109.5 . .
O72 C72 H72B 109.5 . .
H72A C72 H72B 109.5 . .
O72 C72 H72C 109.5 . .
H72A C72 H72C 109.5 . .
H72B C72 H72C 109.5 . .
C73 O73 Ni3 114.8(3) . .
C73 O73 Ni4 119.0(3) . .
Ni3 O73 Ni4 96.67(12) . .
C73 O73 Ni2 116.1(3) . 2_566
Ni3 O73 Ni2 109.85(13) . 2_566
Ni4 O73 Ni2 97.71(12) . 2_566
O73 C73 H73A 109.5 . .
O73 C73 H73B 109.5 . .
H73A C73 H73B 109.5 . .
O73 C73 H73C 109.5 . .
H73A C73 H73C 109.5 . .
H73B C73 H73C 109.5 . .
C74 O74 Ni4 125.1(3) . .
O74 C74 H74A 109.5 . .
O74 C74 H74B 109.5 . .
H74A C74 H74B 109.5 . .
O74 C74 H74C 109.5 . .
H74A C74 H74C 109.5 . .
H74B C74 H74C 109.5 . .
O81 O81 Ni3 110.9(2) 2_566 .
O81 O81 Ni2 109.3(2) 2_566 .
Ni3 O81 Ni2 113.10(13) . .
O81 O81 Ni1 109.7(2) 2_566 .
Ni3 O81 Ni1 98.16(11) . .
Ni2 O81 Ni1 115.27(13) . .

loop_
_geom_bond_atom_site_label_1
_geom_bond_atom_site_label_2
_geom_bond_distance
_geom_bond_site_symmetry_2
Ni1 N1 2.033(4) .
Ni1 O71 2.041(3) .
Ni1 O21 2.045(3) .
Ni1 O72 2.055(3) .
Ni1 O81 2.055(3) .
Ni1 O8 2.084(3) .
Ni2 N21 2.026(4) .
Ni2 O81 2.029(3) .
Ni2 O72 2.039(3) 2_566
Ni2 O4 2.060(3) .
Ni2 O73 2.081(3) 2_566
Ni2 O28 2.098(3) .
Ni3 O1 2.015(3) 2_566
Ni3 N4 2.018(3) .
Ni3 O81 2.022(3) .
Ni3 O73 2.037(3) .
Ni3 O71 2.051(3) .
Ni3 O48 2.109(3) .
Ni4 O61 2.022(3) .
Ni4 O71 2.030(3) .
Ni4 O73 2.072(3) .
Ni4 O19 2.073(3) .
Ni4 O72 2.078(3) .
Ni4 O74 2.130(3) .
O1 N1 1.300(4) .
O1 Ni3 2.015(3) 2_566
N1 C1 1.316(5) .
C1 C8 1.467(6) .
C1 C2 1.493(6) .
C2 C7 1.359(9) .
C2 C3 1.380(8) .
C3 C4 1.379(9) .
C3 H3A 0.9500 .
O4 N4 1.298(4) .
N4 C41 1.322(5) .
C4 C5 1.369(13) .
C4 H4A 0.9500 .
C5 C6 1.334(14) .
C5 H5A 0.9500 .
C6 C7 1.417(12) .
C6 H6A 0.9500 .
C7 H7A 0.9500 .
O8 C8 1.237(5) .
C8 C9 1.475(6) .
C9 C10 1.385(7) .
C9 C14 1.389(7) .
C10 C11 1.390(7) .
C10 H10A 0.9500 .
C11 C12 1.366(8) .
C11 H11A 0.9500 .
C12 C13 1.379(8) .
C12 H12A 0.9500 .
C13 C14 1.388(7) .
C13 H13A 0.9500 .
C14 H14A 0.9500 .
O21 N21 1.301(4) .
N21 C21 1.321(5) .
C21 C28 1.461(6) .
C21 C22 1.472(6) .
C22 C27 1.395(8) .
C22 C23 1.402(8) .
C23 C24 1.375(8) .
C23 H23A 0.9500 .
C24 C25 1.351(12) .
C24 H24A 0.9500 .
C25 C26 1.380(12) .
C25 H25A 0.9500 .
C26 C27 1.407(9) .
C26 H26A 0.9500 .
C27 H27A 0.9500 .
O28 C28 1.262(5) .
C28 C29 1.479(5) .
C29 C34 1.390(6) .
C29 C30 1.403(6) .
C30 C31 1.378(6) .
C30 H30A 0.9500 .
C31 C32 1.371(7) .
C31 H31A 0.9500 .
C32 C33 1.390(7) .
C32 H32A 0.9500 .
C33 C34 1.382(6) .
C33 H33A 0.9500 .
C34 H34A 0.9500 .
C41 C48 1.457(6) .
C41 C42 1.481(6) .
C42 C43 1.329(10) .
C42 C47 1.432(9) .
C43 C44 1.502(9) .
C43 H43A 0.9500 .
C44 C45 1.318(11) .
C44 H44A 0.9500 .
C45 C46 1.376(11) .
C45 H45A 0.9500 .
C46 C47 1.362(9) .
C46 H46A 0.9500 .
C47 H47A 0.9500 .
O48 C48 1.249(5) .
C48 C49 1.491(6) .
C49 C50 1.372(8) .
C49 C54 1.403(8) .
C50 C51 1.397(8) .
C50 H50A 0.9500 .
C51 C52 1.375(11) .
C51 H51A 0.9500 .
C52 C53 1.376(11) .
C52 H52A 0.9500 .
C53 C54 1.408(8) .
C53 H53A 0.9500 .
C54 H54A 0.9500 .
O61 C61 1.259(5) .
C61 O62 1.252(5) .
C61 C62 1.498(6) .
C62 C63 1.376(6) .
C62 C67 1.402(6) .
C63 C64 1.381(7) .
C63 H63A 0.9500 .
C64 C65 1.372(7) .
C64 H64A 0.9500 .
Cl65 C65 1.750(5) .
C65 C66 1.383(7) .
C66 C67 1.370(7) .
C66 H66A 0.9500 .
C67 H67A 0.9500 .
O71 C71 1.430(5) .
C71 H71A 0.9800 .
C71 H71B 0.9800 .
C71 H71C 0.9800 .
O72 C72 1.472(6) .
O72 Ni2 2.039(3) 2_566
C72 H72A 0.9800 .
C72 H72B 0.9800 .
C72 H72C 0.9800 .
O73 C73 1.438(5) .
O73 Ni2 2.081(3) 2_566
C73 H73A 0.9800 .
C73 H73B 0.9800 .
C73 H73C 0.9800 .
O74 C74 1.419(6) .
C74 H74A 0.9800 .
C74 H74B 0.9800 .
C74 H74C 0.9800 .
O81 O81 1.491(5) 2_566

loop_
_geom_torsion_atom_site_label_1
_geom_torsion_atom_site_label_2
_geom_torsion_atom_site_label_3
_geom_torsion_atom_site_label_4
_geom_torsion
_geom_torsion_site_symmetry_1
_geom_torsion_site_symmetry_4
Ni3 O1 N1 C1 -177.2(3) 2_566 .
Ni3 O1 N1 Ni1 10.2(4) 2_566 .
O71 Ni1 N1 O1 120.9(12) . .
O21 Ni1 N1 O1 -110.0(3) . .
O72 Ni1 N1 O1 73.3(3) . .
O81 Ni1 N1 O1 -21.9(3) . .
O8 Ni1 N1 O1 168.6(3) . .
O71 Ni1 N1 C1 -51.9(13) . .
O21 Ni1 N1 C1 77.3(3) . .
O72 Ni1 N1 C1 -99.5(3) . .
O81 Ni1 N1 C1 165.4(3) . .
O8 Ni1 N1 C1 -4.2(3) . .
O1 N1 C1 C8 -175.6(3) . .
Ni1 N1 C1 C8 -2.1(5) . .
O1 N1 C1 C2 -0.9(6) . .
Ni1 N1 C1 C2 172.5(3) . .
N1 C1 C2 C7 -117.6(7) . .
C8 C1 C2 C7 56.3(8) . .
N1 C1 C2 C3 58.3(7) . .
C8 C1 C2 C3 -127.8(5) . .
C7 C2 C3 C4 -2.0(11) . .
C1 C2 C3 C4 -177.9(6) . .
N21 Ni2 O4 N4 -83.4(3) . .
O81 Ni2 O4 N4 5.0(3) . .
O72 Ni2 O4 N4 100.8(3) 2_566 .
O73 Ni2 O4 N4 137.1(7) 2_566 .
O28 Ni2 O4 N4 -161.1(3) . .
Ni2 O4 N4 C41 177.0(3) . .
Ni2 O4 N4 Ni3 -19.4(4) . .
O1 Ni3 N4 O4 -82.6(3) 2_566 .
O81 Ni3 N4 O4 22.4(3) . .
O73 Ni3 N4 O4 -134.2(14) . .
O71 Ni3 N4 O4 104.4(3) . .
O48 Ni3 N4 O4 -169.8(3) . .
O1 Ni3 N4 C41 81.5(3) 2_566 .
O81 Ni3 N4 C41 -173.5(3) . .
O73 Ni3 N4 C41 29.9(17) . .
O71 Ni3 N4 C41 -91.4(3) . .
O48 Ni3 N4 C41 -5.7(3) . .
C2 C3 C4 C5 -2.4(12) . .
C3 C4 C5 C6 3.1(15) . .
C4 C5 C6 C7 0.5(17) . .
C3 C2 C7 C6 5.5(13) . .
C1 C2 C7 C6 -178.6(8) . .
C5 C6 C7 C2 -4.9(17) . .
N1 Ni1 O8 C8 10.8(3) . .
O71 Ni1 O8 C8 -173.3(3) . .
O21 Ni1 O8 C8 -82.1(3) . .
O72 Ni1 O8 C8 103.2(3) . .
O81 Ni1 O8 C8 -87.1(7) . .
Ni1 O8 C8 C1 -15.8(5) . .
Ni1 O8 C8 C9 164.0(3) . .
N1 C1 C8 O8 12.5(6) . .
C2 C1 C8 O8 -161.9(4) . .
N1 C1 C8 C9 -167.3(4) . .
C2 C1 C8 C9 18.3(7) . .
O8 C8 C9 C10 -145.0(5) . .
C1 C8 C9 C10 34.7(7) . .
O8 C8 C9 C14 32.1(6) . .
C1 C8 C9 C14 -148.2(4) . .
C14 C9 C10 C11 0.1(9) . .
C8 C9 C10 C11 177.3(5) . .
C9 C10 C11 C12 1.1(11) . .
C10 C11 C12 C13 -1.7(12) . .
C11 C12 C13 C14 1.0(11) . .
C12 C13 C14 C9 0.3(10) . .
C10 C9 C14 C13 -0.9(8) . .
C8 C9 C14 C13 -178.1(5) . .
N1 Ni1 O21 N21 78.1(3) . .
O71 Ni1 O21 N21 -106.2(3) . .
O72 Ni1 O21 N21 -136.2(10) . .
O81 Ni1 O21 N21 -24.7(3) . .
O8 Ni1 O21 N21 156.1(3) . .
Ni1 O21 N21 C21 -172.7(3) . .
Ni1 O21 N21 Ni2 20.0(4) . .
O81 Ni2 N21 O21 -2.5(3) . .
O72 Ni2 N21 O21 -160.3(14) 2_566 .
O4 Ni2 N21 O21 89.9(3) . .
O73 Ni2 N21 O21 -95.2(3) 2_566 .
O28 Ni2 N21 O21 174.6(3) . .
O81 Ni2 N21 C21 -169.9(3) . .
O72 Ni2 N21 C21 32.3(17) 2_566 .
O4 Ni2 N21 C21 -77.5(3) . .
O73 Ni2 N21 C21 97.4(3) 2_566 .
O28 Ni2 N21 C21 7.2(3) . .
O21 N21 C21 C28 -178.0(3) . .
Ni2 N21 C21 C28 -10.0(5) . .
O21 N21 C21 C22 -0.7(6) . .
Ni2 N21 C21 C22 167.4(3) . .
N21 C21 C22 C27 -122.0(5) . .
C28 C21 C22 C27 54.9(7) . .
N21 C21 C22 C23 52.3(7) . .
C28 C21 C22 C23 -130.8(5) . .
C27 C22 C23 C24 -0.1(9) . .
C21 C22 C23 C24 -174.5(5) . .
C22 C23 C24 C25 -0.1(11) . .
C23 C24 C25 C26 -0.5(13) . .
C24 C25 C26 C27 1.2(12) . .
C23 C22 C27 C26 0.8(8) . .
C21 C22 C27 C26 175.1(5) . .
C25 C26 C27 C22 -1.3(10) . .
N21 Ni2 O28 C28 -2.5(3) . .
O81 Ni2 O28 C28 9.1(6) . .
O72 Ni2 O28 C28 179.4(3) 2_566 .
O4 Ni2 O28 C28 85.8(3) . .
O73 Ni2 O28 C28 -101.1(3) 2_566 .
Ni2 O28 C28 C21 -2.1(5) . .
Ni2 O28 C28 C29 176.1(3) . .
N21 C21 C28 O28 7.9(6) . .
C22 C21 C28 O28 -169.3(4) . .
N21 C21 C28 C29 -170.1(4) . .
C22 C21 C28 C29 12.7(7) . .
O28 C28 C29 C34 32.4(6) . .
C21 C28 C29 C34 -149.5(4) . .
O28 C28 C29 C30 -146.2(4) . .
C21 C28 C29 C30 31.9(6) . .
C34 C29 C30 C31 0.0(7) . .
C28 C29 C30 C31 178.6(4) . .
C29 C30 C31 C32 0.9(8) . .
C30 C31 C32 C33 -0.8(8) . .
C31 C32 C33 C34 -0.1(8) . .
C32 C33 C34 C29 1.0(7) . .
C30 C29 C34 C33 -0.9(7) . .
C28 C29 C34 C33 -179.6(4) . .
O4 N4 C41 C48 179.3(3) . .
Ni3 N4 C41 C48 14.6(5) . .
O4 N4 C41 C42 4.5(7) . .
Ni3 N4 C41 C42 -160.2(4) . .
N4 C41 C42 C43 -50.4(8) . .
C48 C41 C42 C43 135.4(5) . .
N4 C41 C42 C47 129.8(5) . .
C48 C41 C42 C47 -44.5(7) . .
C47 C42 C43 C44 1.8(8) . .
C41 C42 C43 C44 -178.1(5) . .
C42 C43 C44 C45 1.2(9) . .
C43 C44 C45 C46 -5.3(12) . .
C44 C45 C46 C47 5.8(12) . .
C45 C46 C47 C42 -2.1(10) . .
C43 C42 C47 C46 -1.3(9) . .
C41 C42 C47 C46 178.6(6) . .
O1 Ni3 O48 C48 -92.1(3) 2_566 .
N4 Ni3 O48 C48 -5.8(3) . .
O81 Ni3 O48 C48 42.2(5) . .
O73 Ni3 O48 C48 176.8(3) . .
O71 Ni3 O48 C48 95.0(3) . .
Ni3 O48 C48 C41 15.9(5) . .
Ni3 O48 C48 C49 -161.7(3) . .
N4 C41 C48 O48 -21.0(6) . .
C42 C41 C48 O48 154.0(5) . .
N4 C41 C48 C49 156.6(4) . .
C42 C41 C48 C49 -28.4(7) . .
O48 C48 C49 C50 147.6(5) . .
C41 C48 C49 C50 -30.0(7) . .
O48 C48 C49 C54 -27.7(6) . .
C41 C48 C49 C54 154.7(4) . .
C54 C49 C50 C51 -0.7(9) . .
C48 C49 C50 C51 -175.9(5) . .
C49 C50 C51 C52 -1.4(10) . .
C50 C51 C52 C53 2.6(10) . .
C51 C52 C53 C54 -1.7(10) . .
C50 C49 C54 C53 1.6(8) . .
C48 C49 C54 C53 177.0(5) . .
C52 C53 C54 C49 -0.5(9) . .
O71 Ni4 O61 C61 -152.6(3) . .
O73 Ni4 O61 C61 -152.9(11) . .
O19 Ni4 O61 C61 25.8(4) . .
O72 Ni4 O61 C61 -69.9(4) . .
O74 Ni4 O61 C61 118.4(4) . .
Ni4 O61 C61 O62 -9.5(7) . .
Ni4 O61 C61 C62 170.4(3) . .
O62 C61 C62 C63 -174.6(4) . .
O61 C61 C62 C63 5.4(6) . .
O62 C61 C62 C67 4.4(6) . .
O61 C61 C62 C67 -175.5(4) . .
C67 C62 C63 C64 2.1(7) . .
C61 C62 C63 C64 -178.8(4) . .
C62 C63 C64 C65 1.1(7) . .
C63 C64 C65 C66 -3.4(8) . .
C63 C64 C65 Cl65 176.4(4) . .
C64 C65 C66 C67 2.4(8) . .
Cl65 C65 C66 C67 -177.4(4) . .
C65 C66 C67 C62 1.0(8) . .
C63 C62 C67 C66 -3.2(7) . .
C61 C62 C67 C66 177.7(4) . .
O61 Ni4 O71 C71 -34.8(3) . .
O73 Ni4 O71 C71 145.2(3) . .
O19 Ni4 O71 C71 167.5(15) . .
O72 Ni4 O71 C71 -135.2(3) . .
O74 Ni4 O71 C71 53.5(3) . .
O61 Ni4 O71 Ni1 91.19(13) . .
O73 Ni4 O71 Ni1 -88.83(12) . .
O19 Ni4 O71 Ni1 -66.5(16) . .
O72 Ni4 O71 Ni1 -9.25(11) . .
O74 Ni4 O71 Ni1 179.48(12) . .
O61 Ni4 O71 Ni3 -169.98(12) . .
O73 Ni4 O71 Ni3 10.00(11) . .
O19 Ni4 O71 Ni3 32.3(17) . .
O72 Ni4 O71 Ni3 89.58(12) . .
O74 Ni4 O71 Ni3 -81.69(13) . .
N1 Ni1 O71 C71 90.9(12) . .
O21 Ni1 O71 C71 -38.2(3) . .
O72 Ni1 O71 C71 138.9(3) . .
O81 Ni1 O71 C71 -125.7(3) . .
O8 Ni1 O71 C71 43.9(3) . .
N1 Ni1 O71 Ni4 -38.6(13) . .
O21 Ni1 O71 Ni4 -167.75(11) . .
O72 Ni1 O71 Ni4 9.35(11) . .
O81 Ni1 O71 Ni4 104.69(12) . .
O8 Ni1 O71 Ni4 -85.68(13) . .
N1 Ni1 O71 Ni3 -137.4(12) . .
O21 Ni1 O71 Ni3 93.50(13) . .
O72 Ni1 O71 Ni3 -89.40(12) . .
O81 Ni1 O71 Ni3 5.94(9) . .
O8 Ni1 O71 Ni3 175.57(10) . .
O1 Ni3 O71 C71 -97.6(7) 2_566 .
N4 Ni3 O71 C71 31.9(3) . .
O81 Ni3 O71 C71 121.0(3) . .
O73 Ni3 O71 C71 -144.3(3) . .
O48 Ni3 O71 C71 -45.8(3) . .
O1 Ni3 O71 Ni4 36.5(7) 2_566 .
N4 Ni3 O71 Ni4 166.01(12) . .
O81 Ni3 O71 Ni4 -104.90(12) . .
O73 Ni3 O71 Ni4 -10.17(11) . .
O48 Ni3 O71 Ni4 88.33(13) . .
O1 Ni3 O71 Ni1 135.4(7) 2_566 .
N4 Ni3 O71 Ni1 -95.11(13) . .
O81 Ni3 O71 Ni1 -6.03(10) . .
O73 Ni3 O71 Ni1 88.71(12) . .
O48 Ni3 O71 Ni1 -172.79(12) . .
N1 Ni1 O72 C72 40.8(3) . .
O71 Ni1 O72 C72 -135.1(3) . .
O21 Ni1 O72 C72 -104.8(11) . .
O81 Ni1 O72 C72 144.0(3) . .
O8 Ni1 O72 C72 -37.8(3) . .
N1 Ni1 O72 Ni2 -91.80(15) . 2_566
O71 Ni1 O72 Ni2 92.30(14) . 2_566
O21 Ni1 O72 Ni2 122.6(11) . 2_566
O81 Ni1 O72 Ni2 11.42(14) . 2_566
O8 Ni1 O72 Ni2 -170.42(12) . 2_566
N1 Ni1 O72 Ni4 166.81(12) . .
O71 Ni1 O72 Ni4 -9.09(10) . .
O21 Ni1 O72 Ni4 21.2(11) . .
O81 Ni1 O72 Ni4 -89.97(12) . .
O8 Ni1 O72 Ni4 88.19(12) . .
O61 Ni4 O72 C72 41.7(3) . .
O71 Ni4 O72 C72 133.2(3) . .
O73 Ni4 O72 C72 -143.7(3) . .
O19 Ni4 O72 C72 -50.2(3) . .
O74 Ni4 O72 C72 179.2(5) . .
O61 Ni4 O72 Ni2 167.71(11) . 2_566
O71 Ni4 O72 Ni2 -100.86(12) . 2_566
O73 Ni4 O72 Ni2 -17.70(11) . 2_566
O19 Ni4 O72 Ni2 75.73(13) . 2_566
O74 Ni4 O72 Ni2 -54.9(6) . 2_566
O61 Ni4 O72 Ni1 -82.28(13) . .
O71 Ni4 O72 Ni1 9.15(11) . .
O73 Ni4 O72 Ni1 92.30(12) . .
O19 Ni4 O72 Ni1 -174.26(11) . .
O74 Ni4 O72 Ni1 55.1(6) . .
O1 Ni3 O73 C73 -37.2(3) 2_566 .
N4 Ni3 O73 C73 14.3(16) . .
O81 Ni3 O73 C73 -142.3(3) . .
O71 Ni3 O73 C73 136.2(3) . .
O48 Ni3 O73 C73 49.4(3) . .
O1 Ni3 O73 Ni4 -163.46(12) 2_566 .
N4 Ni3 O73 Ni4 -112.0(15) . .
O81 Ni3 O73 Ni4 91.40(11) . .
O71 Ni3 O73 Ni4 9.94(11) . .
O48 Ni3 O73 Ni4 -76.90(12) . .
O1 Ni3 O73 Ni2 95.83(14) 2_566 2_566
N4 Ni3 O73 Ni2 147.3(15) . 2_566
O81 Ni3 O73 Ni2 -9.30(14) . 2_566
O71 Ni3 O73 Ni2 -90.77(14) . 2_566
O48 Ni3 O73 Ni2 -177.61(12) . 2_566
O61 Ni4 O73 C73 -133.1(12) . .
O71 Ni4 O73 C73 -133.3(3) . .
O19 Ni4 O73 C73 48.2(3) . .
O72 Ni4 O73 C73 142.9(3) . .
O74 Ni4 O73 C73 -44.4(3) . .
O61 Ni4 O73 Ni3 -9.8(13) . .
O71 Ni4 O73 Ni3 -10.05(11) . .
O19 Ni4 O73 Ni3 171.49(11) . .
O72 Ni4 O73 Ni3 -93.87(12) . .
O74 Ni4 O73 Ni3 78.81(13) . .
O61 Ni4 O73 Ni2 101.3(12) . 2_566
O71 Ni4 O73 Ni2 101.10(13) . 2_566
O19 Ni4 O73 Ni2 -77.36(13) . 2_566
O72 Ni4 O73 Ni2 17.28(10) . 2_566
O74 Ni4 O73 Ni2 -170.04(12) . 2_566
O61 Ni4 O74 C74 -92.8(4) . .
O71 Ni4 O74 C74 174.4(4) . .
O73 Ni4 O74 C74 92.6(4) . .
O19 Ni4 O74 C74 -1.9(4) . .
O72 Ni4 O74 C74 128.9(6) . .
O1 Ni3 O81 O81 -53.4(3) 2_566 2_566
N4 Ni3 O81 O81 -139.0(3) . 2_566
O73 Ni3 O81 O81 39.2(3) . 2_566
O71 Ni3 O81 O81 120.8(3) . 2_566
O48 Ni3 O81 O81 174.3(3) . 2_566
O1 Ni3 O81 Ni2 69.85(15) 2_566 .
N4 Ni3 O81 Ni2 -15.83(14) . .
O73 Ni3 O81 Ni2 162.41(13) . .
O71 Ni3 O81 Ni2 -116.01(14) . .
O48 Ni3 O81 Ni2 -62.5(4) . .
O1 Ni3 O81 Ni1 -168.15(10) 2_566 .
N4 Ni3 O81 Ni1 106.18(13) . .
O73 Ni3 O81 Ni1 -75.59(12) . .
O71 Ni3 O81 Ni1 5.99(10) . .
O48 Ni3 O81 Ni1 59.5(4) . .
N21 Ni2 O81 O81 -139.3(3) . 2_566
O72 Ni2 O81 O81 39.0(3) 2_566 2_566
O4 Ni2 O81 O81 133.7(3) . 2_566
O73 Ni2 O81 O81 -40.5(3) 2_566 2_566
O28 Ni2 O81 O81 -150.6(4) . 2_566
N21 Ni2 O81 Ni3 96.64(15) . .
O72 Ni2 O81 Ni3 -85.03(14) 2_566 .
O4 Ni2 O81 Ni3 9.64(14) . .
O73 Ni2 O81 Ni3 -164.63(13) 2_566 .
O28 Ni2 O81 Ni3 85.3(5) . .
N21 Ni2 O81 Ni1 -15.20(15) . .
O72 Ni2 O81 Ni1 163.13(13) 2_566 .
O4 Ni2 O81 Ni1 -102.19(14) . .
O73 Ni2 O81 Ni1 83.54(14) 2_566 .
O28 Ni2 O81 Ni1 -26.6(5) . .
N1 Ni1 O81 O81 54.9(3) . 2_566
O71 Ni1 O81 O81 -121.8(3) . 2_566
O21 Ni1 O81 O81 145.6(3) . 2_566
O72 Ni1 O81 O81 -39.8(3) . 2_566
O8 Ni1 O81 O81 150.5(5) . 2_566
N1 Ni1 O81 Ni3 170.60(11) . .
O71 Ni1 O81 Ni3 -6.03(10) . .
O21 Ni1 O81 Ni3 -98.68(12) . .
O72 Ni1 O81 Ni3 75.94(12) . .
O8 Ni1 O81 Ni3 -93.7(6) . .
N1 Ni1 O81 Ni2 -69.01(16) . .
O71 Ni1 O81 Ni2 114.37(15) . .
O21 Ni1 O81 Ni2 21.72(14) . .
O72 Ni1 O81 Ni2 -163.67(13) . .
O8 Ni1 O81 Ni2 26.7(7) . .
